data_4068380
loop_
_publ_author_name
'Noda, Shusuke'
'Kochi, Takuya'
'Nozaki, Kyoko'

_publ_section_title
;
 Synthesis of Allylnickel Complexes with Phosphine Sulfonate Ligands and
 Their Application for Olefin Polymerization without Activators
;
_journal_issue 2
_journal_name_full Organometallics
_journal_page_first 656
_journal_paper_doi 10.1021/om800781b
_journal_volume 28
_journal_year 2009
_chemical_formula_sum 'C23 H23 Ni O5 P S'
_chemical_formula_weight 501.15
_chemical_name_systematic
; 
 ? 
;
_space_group_IT_number 14
_symmetry_cell_setting monoclinic
_symmetry_space_group_name_Hall '-P 2yn'
_symmetry_space_group_name_H-M 'P 1 21/n 1'
_atom_sites_solution_hydrogens geom
_atom_sites_solution_primary direct
_atom_sites_solution_secondary difmap
_audit_creation_method SHELXL-97
_cell_angle_alpha 90.0000
_cell_angle_beta 94.9999(16)
_cell_angle_gamma 90.0000
_cell_formula_units_Z 4
_cell_length_a 10.948(4)
_cell_length_b 16.927(6)
_cell_length_c 11.749(5)
_cell_measurement_reflns_used 6585
_cell_measurement_temperature 103(2)
_cell_measurement_theta_max 27.4835
_cell_measurement_theta_min 3.0448
_cell_volume 2169.0(14)
_computing_structure_refinement 'SHELXL-97 (Sheldrick, 1997)'
_computing_structure_solution 'SHELXS-97 (Sheldrick, 1990)'
_diffrn_ambient_temperature 103(2)
_diffrn_measured_fraction_theta_full 0.970
_diffrn_measured_fraction_theta_max 0.970
_diffrn_radiation_monochromator graphite
_diffrn_radiation_source 'fine-focus sealed tube'
_diffrn_radiation_type MoK\a
_diffrn_radiation_wavelength 0.71070
_diffrn_reflns_av_R_equivalents 0.0324
_diffrn_reflns_av_sigmaI/netI 0.0484
_diffrn_reflns_limit_h_max 7
_diffrn_reflns_limit_h_min -13
_diffrn_reflns_limit_k_max 19
_diffrn_reflns_limit_k_min -19
_diffrn_reflns_limit_l_max 13
_diffrn_reflns_limit_l_min -12
_diffrn_reflns_number 6825
_diffrn_reflns_theta_full 25.00
_diffrn_reflns_theta_max 25.00
_diffrn_reflns_theta_min 3.05
_exptl_absorpt_coefficient_mu 1.098
_exptl_absorpt_correction_T_max 0.8981
_exptl_absorpt_correction_T_min 0.6678
_exptl_absorpt_correction_type multi-scan
_exptl_absorpt_process_details 'Jacobson, R. (1998). Private communication to the Rigaku Corporation'
_exptl_crystal_density_diffrn 1.535
_exptl_crystal_density_method 'not measured'
_exptl_crystal_F_000 1040
_exptl_crystal_size_max 0.40
_exptl_crystal_size_mid 0.20
_exptl_crystal_size_min 0.10
_refine_diff_density_max 1.053
_refine_diff_density_min -0.802
_refine_diff_density_rms 0.117
_refine_ls_extinction_method none
_refine_ls_goodness_of_fit_ref 1.102
_refine_ls_hydrogen_treatment constr
_refine_ls_matrix_type full
_refine_ls_number_parameters 292
_refine_ls_number_reflns 3697
_refine_ls_number_restraints 5
_refine_ls_restrained_S_all 1.104
_refine_ls_R_factor_all 0.0749
_refine_ls_R_factor_gt 0.0661
_refine_ls_shift/su_max 0.000
_refine_ls_shift/su_mean 0.000
_refine_ls_structure_factor_coef Fsqd
_refine_ls_weighting_details 'calc w=1/[\s^2^(Fo^2^)+(0.0502P)^2^+15.5830P] where P=(Fo^2^+2Fc^2^)/3'
_refine_ls_weighting_scheme calc
_refine_ls_wR_factor_gt 0.1592
_refine_ls_wR_factor_ref 0.1646
_reflns_number_gt 3231
_reflns_number_total 3697
_reflns_threshold_expression >2sigma(I)
_cod_data_source_file om800781b_si_002.cif
_cod_data_source_block 4
_cod_depositor_comments
;
The following automatic conversions were performed:
'_atom_site_symetry_multiplicity' tag replaced with
'_atom_site_symmetry_multiplicity'.

Automatic conversion script
Id: cif_correct_tags 1440 2010-10-19 06:21:57Z saulius 

The following automatic conversions were performed:

'_exptl_absorpt_correction_type' value 'Multi-scan' changed to
'multi-scan' according to
/home/saulius/struct/CIF-dictionaries/cif_core.dic dictionary named
'cif_core.dic' version 2.4.2 from 2011-04-26.

Automatic conversion script
Id: cif_fix_values 1715 2011-07-08 13:25:40Z adriana 
;
_cod_original_cell_volume 2169.0(15)
_cod_original_sg_symbol_H-M P21/n
_cod_database_code 4068380

loop_
_symmetry_equiv_pos_as_xyz
'x, y, z'
'-x+1/2, y+1/2, -z+1/2'
'-x, -y, -z'
'x-1/2, -y-1/2, z-1/2'

loop_
_atom_site_label
_atom_site_type_symbol
_atom_site_fract_x
_atom_site_fract_y
_atom_site_fract_z
_atom_site_U_iso_or_equiv
_atom_site_adp_type
_atom_site_occupancy
_atom_site_symmetry_multiplicity
_atom_site_calc_flag
_atom_site_refinement_flags
_atom_site_disorder_assembly
_atom_site_disorder_group
Ni1 Ni 0.50811(7) 0.23022(4) 0.83742(6) 0.0220(2) Uani 1 1 d . . .
P1 P 0.50144(12) 0.14004(8) 0.70011(12) 0.0148(3) Uani 1 1 d . B .
C1 C 0.4355(5) 0.1806(3) 0.5636(4) 0.0147(11) Uani 1 1 d . . .
C2 C 0.4478(4) 0.2604(3) 0.5346(4) 0.0134(10) Uani 1 1 d . B .
S1 S 0.54309(12) 0.32674(8) 0.62172(11) 0.0167(3) Uani 1 1 d . . .
O1 O 0.5037(4) 0.3213(2) 0.7393(3) 0.0246(9) Uani 1 1 d . B .
O2 O 0.5174(4) 0.4043(2) 0.5766(3) 0.0251(9) Uani 1 1 d . B .
O3 O 0.6665(3) 0.2987(2) 0.6166(3) 0.0238(9) Uani 1 1 d . B .
C3 C 0.3943(5) 0.2896(3) 0.4315(4) 0.0163(11) Uani 1 1 d . . .
H1 H 0.4040 0.3437 0.4129 0.020 Uiso 1 1 calc R B .
C4 C 0.3271(5) 0.2404(3) 0.3558(5) 0.0181(11) Uani 1 1 d . B .
H2 H 0.2905 0.2604 0.2854 0.022 Uiso 1 1 calc R . .
C5 C 0.3136(5) 0.1622(3) 0.3837(5) 0.0207(12) Uani 1 1 d . . .
H3 H 0.2684 0.1280 0.3316 0.025 Uiso 1 1 calc R B .
C6 C 0.3655(5) 0.1326(3) 0.4869(5) 0.0190(12) Uani 1 1 d . B .
H4 H 0.3529 0.0788 0.5056 0.023 Uiso 1 1 calc R . .
C7 C 0.6476(4) 0.0984(3) 0.6654(4) 0.0143(11) Uani 1 1 d . . .
C8 C 0.6875(5) 0.1014(3) 0.5565(4) 0.0164(11) Uani 1 1 d . B .
H5 H 0.6396 0.1281 0.4971 0.020 Uiso 1 1 calc R . .
C9 C 0.7969(5) 0.0655(3) 0.5335(5) 0.0209(12) Uani 1 1 d . . .
H6 H 0.8226 0.0669 0.4583 0.025 Uiso 1 1 calc R B .
C10 C 0.8683(5) 0.0280(3) 0.6198(5) 0.0199(12) Uani 1 1 d . B .
H7 H 0.9429 0.0036 0.6035 0.024 Uiso 1 1 calc R . .
C11 C 0.8321(5) 0.0254(3) 0.7301(5) 0.0163(11) Uani 1 1 d . . .
H8 H 0.8819 -0.0001 0.7893 0.020 Uiso 1 1 calc R B .
C12 C 0.7219(5) 0.0608(3) 0.7527(4) 0.0142(11) Uani 1 1 d . B .
O4 O 0.6768(3) 0.0595(2) 0.8563(3) 0.0193(8) Uani 1 1 d . . .
C13 C 0.7320(6) 0.0055(4) 0.9413(5) 0.0266(13) Uani 1 1 d . B .
H9 H 0.7321 -0.0480 0.9094 0.040 Uiso 1 1 calc R . .
H10 H 0.6848 0.0060 1.0085 0.040 Uiso 1 1 calc R . .
H11 H 0.8165 0.0220 0.9637 0.040 Uiso 1 1 calc R . .
C14 C 0.4075(5) 0.0538(3) 0.7224(4) 0.0163(11) Uani 1 1 d . . .
C15 C 0.4519(5) -0.0228(3) 0.7202(5) 0.0199(12) Uani 1 1 d . B .
H12 H 0.5333 -0.0320 0.7012 0.024 Uiso 1 1 calc R . .
C16 C 0.3777(6) -0.0867(3) 0.7458(5) 0.0251(13) Uani 1 1 d . . .
H13 H 0.4088 -0.1391 0.7454 0.030 Uiso 1 1 calc R B .
C17 C 0.2592(6) -0.0729(4) 0.7716(5) 0.0265(14) Uani 1 1 d . B .
H14 H 0.2087 -0.1162 0.7889 0.032 Uiso 1 1 calc R . .
C18 C 0.2126(5) 0.0031(4) 0.7727(5) 0.0252(13) Uani 1 1 d . . .
H15 H 0.1303 0.0116 0.7895 0.030 Uiso 1 1 calc R B .
C19 C 0.2864(5) 0.0667(3) 0.7491(5) 0.0206(12) Uani 1 1 d . B .
O5 O 0.2510(4) 0.1436(2) 0.7485(4) 0.0281(10) Uani 1 1 d . . .
C20 C 0.1376(6) 0.1620(4) 0.7944(7) 0.0394(17) Uani 1 1 d . B .
H16 H 0.0692 0.1433 0.7420 0.059 Uiso 1 1 calc R . .
H17 H 0.1311 0.2193 0.8040 0.059 Uiso 1 1 calc R . .
H18 H 0.1348 0.1360 0.8687 0.059 Uiso 1 1 calc R . .
C21 C 0.5223(7) 0.2943(3) 0.9902(5) 0.0379(17) Uani 1 1 d D B .
H19 H 0.4436 0.3072 0.9546 0.045 Uiso 0.50 1 calc PR A 1
H20 H 0.5771 0.3352 1.0167 0.045 Uiso 0.50 1 calc PR A 1
H21 H 0.5994 0.2886 0.9598 0.045 Uiso 0.50 1 calc PR A 2
H22 H 0.4967 0.3448 1.0145 0.045 Uiso 0.50 1 calc PR A 2
C22 C 0.5575(9) 0.2155(5) 1.0037(8) 0.021(2) Uani 0.50 1 d PD B 1
H23 H 0.6364 0.2032 1.0394 0.025 Uiso 0.50 1 calc PR B 1
C23 C 0.4793(7) 0.1548(3) 0.9658(5) 0.0374(17) Uani 1 1 d D B .
H24 H 0.4003 0.1666 0.9300 0.045 Uiso 0.50 1 calc PR C 1
H25 H 0.5048 0.1014 0.9757 0.045 Uiso 0.50 1 calc PR C 1
H26 H 0.5555 0.1460 0.9348 0.045 Uiso 0.50 1 calc PR C 2
H27 H 0.4246 0.1120 0.9738 0.045 Uiso 0.50 1 calc PR C 2
C24 C 0.4482(12) 0.2299(5) 0.9992(11) 0.046(4) Uani 0.50 1 d PD B 2
H28 H 0.3716 0.2371 1.0300 0.055 Uiso 0.50 1 calc PR B 2

loop_
_atom_site_aniso_label
_atom_site_aniso_U_11
_atom_site_aniso_U_22
_atom_site_aniso_U_33
_atom_site_aniso_U_23
_atom_site_aniso_U_13
_atom_site_aniso_U_12
Ni1 0.0247(4) 0.0243(4) 0.0172(4) 0.0001(3) 0.0029(3) 0.0030(3)
P1 0.0135(7) 0.0145(7) 0.0164(7) 0.0048(5) 0.0011(5) 0.0013(5)
C1 0.014(2) 0.015(3) 0.014(3) -0.001(2) -0.001(2) -0.003(2)
C2 0.010(2) 0.016(3) 0.015(3) 0.000(2) -0.001(2) 0.000(2)
S1 0.0177(7) 0.0144(7) 0.0168(7) 0.0015(5) -0.0044(5) -0.0016(5)
O1 0.032(2) 0.025(2) 0.018(2) -0.0027(16) 0.0036(17) 0.0021(18)
O2 0.031(2) 0.017(2) 0.025(2) 0.0029(16) -0.0098(18) -0.0051(17)
O3 0.0120(18) 0.033(2) 0.026(2) -0.0056(18) -0.0043(16) 0.0038(17)
C3 0.013(2) 0.017(3) 0.019(3) 0.003(2) 0.001(2) 0.002(2)
C4 0.018(3) 0.019(3) 0.017(3) 0.001(2) -0.002(2) 0.002(2)
C5 0.017(3) 0.019(3) 0.024(3) -0.006(2) -0.004(2) 0.001(2)
C6 0.020(3) 0.016(3) 0.020(3) 0.004(2) -0.003(2) 0.003(2)
C7 0.009(2) 0.016(3) 0.018(3) 0.000(2) -0.002(2) -0.002(2)
C8 0.019(3) 0.016(3) 0.014(3) -0.001(2) -0.003(2) -0.002(2)
C9 0.018(3) 0.031(3) 0.014(3) -0.005(2) 0.002(2) -0.001(2)
C10 0.014(3) 0.020(3) 0.026(3) -0.004(2) 0.002(2) -0.002(2)
C11 0.018(3) 0.015(3) 0.016(3) 0.002(2) -0.005(2) -0.001(2)
C12 0.016(3) 0.012(3) 0.015(3) -0.002(2) -0.001(2) -0.002(2)
O4 0.022(2) 0.023(2) 0.0134(19) 0.0033(15) 0.0006(15) 0.0034(16)
C13 0.028(3) 0.031(3) 0.020(3) 0.013(3) -0.003(2) 0.003(3)
C14 0.020(3) 0.019(3) 0.010(2) 0.004(2) -0.001(2) -0.003(2)
C15 0.022(3) 0.021(3) 0.016(3) 0.003(2) 0.000(2) -0.005(2)
C16 0.037(3) 0.020(3) 0.017(3) 0.002(2) -0.005(2) -0.008(3)
C17 0.035(3) 0.031(3) 0.013(3) 0.004(2) -0.001(2) -0.017(3)
C18 0.018(3) 0.041(4) 0.016(3) 0.006(3) 0.002(2) -0.011(3)
C19 0.021(3) 0.026(3) 0.016(3) 0.003(2) 0.002(2) -0.004(2)
O5 0.021(2) 0.027(2) 0.038(3) 0.0046(19) 0.0073(19) 0.0063(17)
C20 0.026(3) 0.044(4) 0.051(4) 0.005(3) 0.013(3) 0.011(3)
C21 0.055(5) 0.034(4) 0.028(4) -0.008(3) 0.020(3) 0.006(3)
C22 0.020(6) 0.037(7) 0.006(5) 0.007(5) 0.001(4) 0.007(5)
C23 0.076(5) 0.021(3) 0.017(3) 0.003(2) 0.008(3) 0.012(3)
C24 0.057(10) 0.068(11) 0.014(6) -0.009(6) 0.013(6) -0.003(8)

loop_
_atom_type_symbol
_atom_type_description
_atom_type_scat_dispersion_real
_atom_type_scat_dispersion_imag
_atom_type_scat_source
C C 0.0033 0.0016 'International Tables Vol C Tables 4.2.6.8 and 6.1.1.4'
H H 0.0000 0.0000 'International Tables Vol C Tables 4.2.6.8 and 6.1.1.4'
O O 0.0106 0.0060 'International Tables Vol C Tables 4.2.6.8 and 6.1.1.4'
P P 0.1023 0.0942 'International Tables Vol C Tables 4.2.6.8 and 6.1.1.4'
S S 0.1246 0.1234 'International Tables Vol C Tables 4.2.6.8 and 6.1.1.4'
Ni Ni 0.3393 1.1124 'International Tables Vol C Tables 4.2.6.8 and 6.1.1.4'

loop_
_geom_angle_atom_site_label_1
_geom_angle_atom_site_label_2
_geom_angle_atom_site_label_3
_geom_angle
O1 Ni1 C22 132.6(3)
O1 Ni1 C23 162.9(2)
C22 Ni1 C23 40.3(2)
O1 Ni1 C24 124.1(3)
C22 Ni1 C24 34.9(5)
C23 Ni1 C24 39.5(3)
O1 Ni1 C21 95.4(2)
C22 Ni1 C21 39.8(2)
C23 Ni1 C21 72.1(2)
C24 Ni1 C21 38.5(2)
O1 Ni1 P1 96.80(13)
C22 Ni1 P1 127.9(2)
C23 Ni1 P1 96.36(16)
C24 Ni1 P1 132.5(2)
C21 Ni1 P1 167.60(18)
C14 P1 C7 103.9(2)
C14 P1 C1 104.0(2)
C7 P1 C1 103.5(2)
C14 P1 Ni1 115.55(18)
C7 P1 Ni1 117.01(17)
C1 P1 Ni1 111.37(17)
C6 C1 C2 117.6(5)
C6 C1 P1 120.0(4)
C2 C1 P1 122.3(4)
C3 C2 C1 120.8(5)
C3 C2 S1 117.0(4)
C1 C2 S1 121.9(4)
O2 S1 O3 116.2(3)
O2 S1 O1 109.7(2)
O3 S1 O1 111.6(2)
O2 S1 C2 106.1(2)
O3 S1 C2 105.8(2)
O1 S1 C2 106.9(2)
S1 O1 Ni1 127.8(2)
C4 C3 C2 120.4(5)
C4 C3 H1 119.8
C2 C3 H1 119.8
C5 C4 C3 119.3(5)
C5 C4 H2 120.4
C3 C4 H2 120.4
C4 C5 C6 120.8(5)
C4 C5 H3 119.6
C6 C5 H3 119.6
C5 C6 C1 121.0(5)
C5 C6 H4 119.5
C1 C6 H4 119.5
C8 C7 C12 118.7(5)
C8 C7 P1 123.0(4)
C12 C7 P1 118.3(4)
C7 C8 C9 120.6(5)
C7 C8 H5 119.7
C9 C8 H5 119.7
C10 C9 C8 120.0(5)
C10 C9 H6 120.0
C8 C9 H6 120.0
C9 C10 C11 120.8(5)
C9 C10 H7 119.6
C11 C10 H7 119.6
C10 C11 C12 119.1(5)
C10 C11 H8 120.4
C12 C11 H8 120.4
O4 C12 C11 123.7(5)
O4 C12 C7 115.5(5)
C11 C12 C7 120.8(5)
C12 O4 C13 117.9(4)
O4 C13 H9 109.5
O4 C13 H10 109.5
H9 C13 H10 109.5
O4 C13 H11 109.5
H9 C13 H11 109.5
H10 C13 H11 109.5
C15 C14 C19 119.2(5)
C15 C14 P1 123.0(4)
C19 C14 P1 117.6(4)
C14 C15 C16 120.5(6)
C14 C15 H12 119.7
C16 C15 H12 119.7
C17 C16 C15 119.4(6)
C17 C16 H13 120.3
C15 C16 H13 120.3
C16 C17 C18 121.0(5)
C16 C17 H14 119.5
C18 C17 H14 119.5
C17 C18 C19 119.9(6)
C17 C18 H15 120.1
C19 C18 H15 120.1
O5 C19 C18 125.0(5)
O5 C19 C14 115.0(5)
C18 C19 C14 120.0(5)
C19 O5 C20 117.6(5)
O5 C20 H16 109.5
O5 C20 H17 109.5
H16 C20 H17 109.5
O5 C20 H18 109.5
H16 C20 H18 109.5
H17 C20 H18 109.5
C24 C21 C22 52.3(7)
C24 C21 Ni1 69.7(5)
C22 C21 Ni1 66.4(5)
C24 C21 H19 72.3
C22 C21 H19 120.0
Ni1 C21 H19 75.2
C24 C21 H20 156.4
C22 C21 H20 120.0
Ni1 C21 H20 131.0
H19 C21 H20 120.0
C24 C21 H21 120.0
C22 C21 H21 72.5
Ni1 C21 H21 68.0
H19 C21 H21 131.2
H20 C21 H21 69.0
C24 C21 H22 120.0
C22 C21 H22 155.8
Ni1 C21 H22 136.2
H19 C21 H22 69.2
H20 C21 H22 56.1
H21 C21 H22 120.0
C23 C22 C21 121.1(7)
C23 C22 Ni1 70.8(5)
C21 C22 Ni1 73.8(5)
C23 C22 H23 119.4
C21 C22 H23 119.4
Ni1 C22 H23 128.2
C24 C23 C22 52.2(7)
C24 C23 Ni1 71.9(5)
C22 C23 Ni1 68.9(5)
C24 C23 H24 72.2
C22 C23 H24 120.0
Ni1 C23 H24 74.5
C24 C23 H25 156.6
C22 C23 H25 120.0
Ni1 C23 H25 128.9
H24 C23 H25 120.0
C24 C23 H26 120.0
C22 C23 H26 72.6
Ni1 C23 H26 67.3
H24 C23 H26 131.2
H25 C23 H26 68.9
C24 C23 H27 120.0
C22 C23 H27 155.6
Ni1 C23 H27 134.1
H24 C23 H27 69.3
H25 C23 H27 56.2
H26 C23 H27 120.0
C21 C24 C23 123.3(9)
C21 C24 Ni1 71.9(5)
C23 C24 Ni1 68.6(5)
C21 C24 H28 118.4
C23 C24 H28 118.4
Ni1 C24 H28 135.4

loop_
_geom_bond_atom_site_label_1
_geom_bond_atom_site_label_2
_geom_bond_distance
Ni1 O1 1.923(4)
Ni1 C22 1.996(10)
Ni1 C23 2.021(6)
Ni1 C24 2.064(11)
Ni1 C21 2.092(6)
Ni1 P1 2.2174(17)
P1 C14 1.817(5)
P1 C7 1.827(5)
P1 C1 1.834(5)
C1 C6 1.392(7)
C1 C2 1.402(7)
C2 C3 1.390(7)
C2 S1 1.792(5)
S1 O2 1.435(4)
S1 O3 1.438(4)
S1 O1 1.486(4)
C3 C4 1.383(8)
C3 H1 0.9500
C4 C5 1.375(8)
C4 H2 0.9500
C5 C6 1.387(8)
C5 H3 0.9500
C6 H4 0.9500
C7 C8 1.388(7)
C7 C12 1.405(7)
C8 C9 1.390(8)
C8 H5 0.9500
C9 C10 1.380(8)
C9 H6 0.9500
C10 C11 1.388(8)
C10 H7 0.9500
C11 C12 1.394(7)
C11 H8 0.9500
C12 O4 1.353(6)
O4 C13 1.447(6)
C13 H9 0.9800
C13 H10 0.9800
C13 H11 0.9800
C14 C15 1.385(8)
C14 C19 1.407(8)
C15 C16 1.402(8)
C15 H12 0.9500
C16 C17 1.378(9)
C16 H13 0.9500
C17 C18 1.384(9)
C17 H14 0.9500
C18 C19 1.389(8)
C18 H15 0.9500
C19 O5 1.357(7)
O5 C20 1.431(7)
C20 H16 0.9800
C20 H17 0.9800
C20 H18 0.9800
C21 C24 1.370(9)
C21 C22 1.394(8)
C21 H19 0.9500
C21 H20 0.9500
C21 H21 0.9500
C21 H22 0.9500
C22 C23 1.385(8)
C22 H23 0.9500
C23 C24 1.381(9)
C23 H24 0.9500
C23 H25 0.9500
C23 H26 0.9500
C23 H27 0.9500
C24 H28 0.9500

loop_
_geom_torsion_atom_site_label_1
_geom_torsion_atom_site_label_2
_geom_torsion_atom_site_label_3
_geom_torsion_atom_site_label_4
_geom_torsion
O1 Ni1 P1 C14 -140.8(2)
C22 Ni1 P1 C14 56.0(4)
C23 Ni1 P1 C14 28.3(3)
C24 Ni1 P1 C14 10.2(6)
C21 Ni1 P1 C14 48.9(10)
O1 Ni1 P1 C7 96.4(2)
C22 Ni1 P1 C7 -66.8(4)
C23 Ni1 P1 C7 -94.5(3)
C24 Ni1 P1 C7 -112.6(6)
C21 Ni1 P1 C7 -74.0(10)
O1 Ni1 P1 C1 -22.4(2)
C22 Ni1 P1 C1 174.4(4)
C23 Ni1 P1 C1 146.7(3)
C24 Ni1 P1 C1 128.6(6)
C21 Ni1 P1 C1 167.2(10)
C14 P1 C1 C6 -21.2(5)
C7 P1 C1 C6 87.1(5)
Ni1 P1 C1 C6 -146.3(4)
C14 P1 C1 C2 155.5(4)
C7 P1 C1 C2 -96.2(5)
Ni1 P1 C1 C2 30.4(5)
C6 C1 C2 C3 -1.7(8)
P1 C1 C2 C3 -178.5(4)
C6 C1 C2 S1 -176.1(4)
P1 C1 C2 S1 7.1(6)
C3 C2 S1 O2 14.7(5)
C1 C2 S1 O2 -170.7(4)
C3 C2 S1 O3 -109.3(4)
C1 C2 S1 O3 65.3(5)
C3 C2 S1 O1 131.7(4)
C1 C2 S1 O1 -53.8(5)
O2 S1 O1 Ni1 176.6(3)
O3 S1 O1 Ni1 -53.2(4)
C2 S1 O1 Ni1 62.0(4)
C22 Ni1 O1 S1 137.2(5)
C23 Ni1 O1 S1 -165.0(7)
C24 Ni1 O1 S1 -179.1(5)
C21 Ni1 O1 S1 153.2(4)
P1 Ni1 O1 S1 -24.7(3)
C1 C2 C3 C4 0.5(8)
S1 C2 C3 C4 175.2(4)
C2 C3 C4 C5 0.0(8)
C3 C4 C5 C6 0.7(8)
C4 C5 C6 C1 -2.0(9)
C2 C1 C6 C5 2.4(8)
P1 C1 C6 C5 179.3(4)
C14 P1 C7 C8 108.5(5)
C1 P1 C7 C8 0.1(5)
Ni1 P1 C7 C8 -122.9(4)
C14 P1 C7 C12 -70.6(4)
C1 P1 C7 C12 -179.0(4)
Ni1 P1 C7 C12 58.1(4)
C12 C7 C8 C9 2.1(8)
P1 C7 C8 C9 -177.0(4)
C7 C8 C9 C10 -1.3(8)
C8 C9 C10 C11 0.0(8)
C9 C10 C11 C12 0.5(8)
C10 C11 C12 O4 177.9(5)
C10 C11 C12 C7 0.3(8)
C8 C7 C12 O4 -179.4(4)
P1 C7 C12 O4 -0.3(6)
C8 C7 C12 C11 -1.6(7)
P1 C7 C12 C11 177.6(4)
C11 C12 O4 C13 -13.0(7)
C7 C12 O4 C13 164.7(5)
C7 P1 C14 C15 4.6(5)
C1 P1 C14 C15 112.7(5)
Ni1 P1 C14 C15 -124.9(4)
C7 P1 C14 C19 -178.9(4)
C1 P1 C14 C19 -70.8(5)
Ni1 P1 C14 C19 51.5(4)
C19 C14 C15 C16 -0.9(8)
P1 C14 C15 C16 175.5(4)
C14 C15 C16 C17 1.0(8)
C15 C16 C17 C18 -0.1(8)
C16 C17 C18 C19 -0.9(9)
C17 C18 C19 O5 -179.5(5)
C17 C18 C19 C14 1.0(8)
C15 C14 C19 O5 -179.7(5)
P1 C14 C19 O5 3.7(6)
C15 C14 C19 C18 -0.1(8)
P1 C14 C19 C18 -176.7(4)
C18 C19 O5 C20 11.4(8)
C14 C19 O5 C20 -169.1(5)
O1 Ni1 C21 C24 141.8(7)
C22 Ni1 C21 C24 -56.6(8)
C23 Ni1 C21 C24 -26.3(6)
P1 Ni1 C21 C24 -47.8(13)
O1 Ni1 C21 C22 -161.6(5)
C23 Ni1 C21 C22 30.3(5)
C24 Ni1 C21 C22 56.6(8)
P1 Ni1 C21 C22 8.8(12)
C24 C21 C22 C23 27.0(9)
Ni1 C21 C22 C23 -54.9(8)
C24 C21 C22 Ni1 81.9(7)
O1 Ni1 C22 C23 157.5(4)
C24 Ni1 C22 C23 66.7(6)
C21 Ni1 C22 C23 132.1(7)
P1 Ni1 C22 C23 -45.5(6)
O1 Ni1 C22 C21 25.3(7)
C23 Ni1 C22 C21 -132.1(7)
C24 Ni1 C22 C21 -65.4(5)
P1 Ni1 C22 C21 -177.6(3)
C21 C22 C23 C24 -26.7(9)
Ni1 C22 C23 C24 -83.0(7)
C21 C22 C23 Ni1 56.3(8)
O1 Ni1 C23 C24 -18.5(11)
C22 Ni1 C23 C24 55.6(7)
C21 Ni1 C23 C24 25.7(6)
P1 Ni1 C23 C24 -158.8(6)
O1 Ni1 C23 C22 -74.1(10)
C24 Ni1 C23 C22 -55.6(7)
C21 Ni1 C23 C22 -29.9(5)
P1 Ni1 C23 C22 145.5(5)
C22 C21 C24 C23 -27.7(10)
Ni1 C21 C24 C23 47.6(10)
C22 C21 C24 Ni1 -75.3(6)
C22 C23 C24 C21 28.0(10)
Ni1 C23 C24 C21 -48.9(10)
C22 C23 C24 Ni1 76.9(6)
O1 Ni1 C24 C21 -48.0(8)
C22 Ni1 C24 C21 69.2(6)
C23 Ni1 C24 C21 138.4(10)
P1 Ni1 C24 C21 167.6(3)
O1 Ni1 C24 C23 173.5(4)
C22 Ni1 C24 C23 -69.2(6)
C21 Ni1 C24 C23 -138.4(10)
P1 Ni1 C24 C23 29.1(8)
